data_7718650
loop_
_publ_author_name
'Singh, Anupam'
'Patel, Riya'
'Daripa, Samrat'
'Bharty, M. K.'
'Butcher, R. J.'
'Hira, Sumit Kumar'
'Prasad, Lal Bahadur'

_publ_section_title
;
 Structural insights and <i>in vitro</i> and <i>in vivo</i> anticancer
 evaluation of dithiocarbamate-based metal complexes against murine
 lymphoma.
;
_journal_issue 23
_journal_name_full 'Dalton transactions (Cambridge, England : 2003)'
_journal_page_first 9187
_journal_page_last 9200
_journal_paper_doi 10.1039/d5dt00666j
_journal_volume 54
_journal_year 2025
_chemical_formula_moiety 'C30 H40 N2 O2 S4 Zn'
_chemical_formula_sum 'C30 H40 N2 O2 S4 Zn'
_chemical_formula_weight 654.25
_space_group_crystal_system monoclinic
_space_group_IT_number 14
_space_group_name_Hall '-P 2ybc'
_space_group_name_H-M_alt 'P 1 21/c 1'
_atom_sites_solution_hydrogens geom
_atom_sites_solution_primary dual
_atom_sites_solution_secondary difmap
_audit_creation_method SHELXL-2018/3
_audit_update_record
;
2023-05-26 deposited with the CCDC.	2025-05-06 downloaded from the CCDC.
;
_cell_angle_alpha 90
_cell_angle_beta 108.3690(10)
_cell_angle_gamma 90
_cell_formula_units_Z 8
_cell_length_a 30.91790(10)
_cell_length_b 9.938
_cell_length_c 22.65500(10)
_cell_measurement_reflns_used 223325
_cell_measurement_temperature 293(2)
_cell_measurement_theta_max 78.7010
_cell_measurement_theta_min 2.9590
_cell_volume 6606.34(5)
_computing_cell_refinement 'CrysAlisPro 1.171.42.49 (Rigaku OD, 2022)'
_computing_data_collection 'CrysAlisPro 1.171.42.49 (Rigaku OD, 2022)'
_computing_data_reduction 'CrysAlisPro 1.171.42.49 (Rigaku OD, 2022)'
_computing_molecular_graphics SHELXTL
_computing_publication_material SHELXTL
_computing_structure_refinement 'SHELXL-2018/3 (Sheldrick, 2018)'
_computing_structure_solution SHELXT
_diffrn_ambient_temperature 293(2)
_diffrn_detector_area_resol_mean 10.0000
_diffrn_measured_fraction_theta_full 0.999
_diffrn_measured_fraction_theta_max 0.942
_diffrn_measurement_device_type 'XtaLAB Synergy, Dualflex, HyPix'
_diffrn_measurement_method '\w scans'
_diffrn_radiation_type CuK\a
_diffrn_radiation_wavelength 1.54184
_diffrn_reflns_av_R_equivalents 0.0352
_diffrn_reflns_av_unetI/netI 0.0102
_diffrn_reflns_Laue_measured_fraction_full 0.999
_diffrn_reflns_Laue_measured_fraction_max 0.942
_diffrn_reflns_limit_h_max 37
_diffrn_reflns_limit_h_min -38
_diffrn_reflns_limit_k_max 12
_diffrn_reflns_limit_k_min -12
_diffrn_reflns_limit_l_max 28
_diffrn_reflns_limit_l_min -22
_diffrn_reflns_number 361955
_diffrn_reflns_point_group_measured_fraction_full 0.999
_diffrn_reflns_point_group_measured_fraction_max 0.942
_diffrn_reflns_theta_full 67.684
_diffrn_reflns_theta_max 84.358
_diffrn_reflns_theta_min 3.012
_diffrn_source 'micro-focus sealed X-ray tube'
_exptl_absorpt_coefficient_mu 3.614
_exptl_absorpt_correction_T_max 1.000
_exptl_absorpt_correction_T_min 0.505
_exptl_absorpt_correction_type gaussian
_exptl_absorpt_process_details
;
CrysAlisPro 1.171.42.49 (Rigaku Oxford Diffraction, 2022)
Numerical absorption correction based on gaussian integration over
a multifaceted crystal model
Empirical absorption correction using spherical harmonics,
implemented in SCALE3 ABSPACK scaling algorithm.
;
_exptl_crystal_colour colorless
_exptl_crystal_density_diffrn 1.316
_exptl_crystal_description block
_exptl_crystal_F_000 2752
_exptl_crystal_size_max 0.247
_exptl_crystal_size_mid 0.233
_exptl_crystal_size_min 0.120
_refine_diff_density_max 0.227
_refine_diff_density_min -0.314
_refine_diff_density_rms 0.037
_refine_ls_extinction_method none
_refine_ls_goodness_of_fit_ref 1.041
_refine_ls_hydrogen_treatment constr
_refine_ls_matrix_type full
_refine_ls_number_parameters 758
_refine_ls_number_reflns 14006
_refine_ls_number_restraints 169
_refine_ls_restrained_S_all 1.048
_refine_ls_R_factor_all 0.0305
_refine_ls_R_factor_gt 0.0278
_refine_ls_shift/su_max 0.004
_refine_ls_shift/su_mean 0.000
_refine_ls_structure_factor_coef Fsqd
_refine_ls_weighting_details 'w=1/[\s^2^(Fo^2^)+(0.0352P)^2^+2.1876P] where P=(Fo^2^+2Fc^2^)/3'
_refine_ls_weighting_scheme calc
_refine_ls_wR_factor_gt 0.0728
_refine_ls_wR_factor_ref 0.0750
_reflns_Friedel_coverage 0.000
_reflns_number_gt 12829
_reflns_number_total 14006
_reflns_threshold_expression 'I > 2\s(I)'
_cod_data_source_file d5dt00666j2.cif
_cod_data_source_block shelx_CCDC5
_cod_depositor_comments 'Adding full bibliography for 7718644--7718650.cif.'
_cod_original_sg_symbol_H-M 'P 21/c'
_cod_database_code 7718650
_shelx_shelxl_version_number 2018/3
_shelx_space_group_comment
;
The symmetry employed for this shelxl refinement is uniquely defined
by the following loop, which should always be used as a source of
symmetry information in preference to the above space-group names.
They are only intended as comments.
;

loop_
_space_group_symop_operation_xyz
'x, y, z'
'-x, y+1/2, -z+1/2'
'-x, -y, -z'
'x, -y-1/2, z-1/2'

loop_
_atom_site_label
_atom_site_type_symbol
_atom_site_fract_x
_atom_site_fract_y
_atom_site_fract_z
_atom_site_U_iso_or_equiv
_atom_site_adp_type
_atom_site_occupancy
_atom_site_site_symmetry_order
_atom_site_calc_flag
_atom_site_refinement_flags_posn
_atom_site_refinement_flags_adp
_atom_site_refinement_flags_occupancy
_atom_site_disorder_assembly
_atom_site_disorder_group
Zn1 Zn 1.05325(2) 0.09546(2) 0.50830(2) 0.04480(6) Uani 1 1 d . . . . .
S1A S 1.04456(2) 0.02164(4) 0.40695(2) 0.04759(9) Uani 1 1 d . . . . .
S2A S 1.02046(2) -0.16654(4) 0.49225(2) 0.03973(8) Uani 1 1 d . . . . .
S3A S 1.11106(2) 0.06513(4) 0.60348(2) 0.04975(9) Uani 1 1 d . . . . .
S4A S 1.10453(2) 0.28994(4) 0.51655(2) 0.05068(9) Uani 1 1 d . . . . .
O1A O 0.84774(5) 0.06174(16) 0.13995(6) 0.0766(4) Uani 1 1 d . . . . .
O2A O 1.31515(5) 0.25138(16) 0.45858(7) 0.0763(4) Uani 1 1 d . . . . .
N1A N 1.00102(4) -0.21080(11) 0.36951(5) 0.0388(2) Uani 1 1 d . . . . .
N2A N 1.17594(4) 0.25310(13) 0.61855(6) 0.0459(3) Uani 1 1 d . . . . .
C1A C 1.01909(4) -0.12745(14) 0.41638(6) 0.0374(3) Uani 1 1 d . . . . .
C2A C 1.00450(5) -0.18444(15) 0.30671(7) 0.0442(3) Uani 1 1 d . . . . .
H2AA H 1.010411 -0.268848 0.289164 0.053 Uiso 1 1 calc R U . . .
H2AB H 1.030375 -0.125835 0.310844 0.053 Uiso 1 1 calc R U . . .
C3A C 0.96246(5) -0.12054(15) 0.26184(7) 0.0443(3) Uani 1 1 d . . . . .
C4A C 0.94605(6) 0.00231(16) 0.27453(8) 0.0519(4) Uani 1 1 d . . . . .
H4AA H 0.960849 0.046177 0.311673 0.062 Uiso 1 1 calc R U . . .
C5A C 0.90810(6) 0.06044(19) 0.23285(8) 0.0584(4) Uani 1 1 d . . . . .
H5AA H 0.897772 0.143443 0.241849 0.070 Uiso 1 1 calc R U . . .
C6A C 0.88535(6) -0.00431(18) 0.17772(8) 0.0559(4) Uani 1 1 d . . . . .
C7A C 0.90118(6) -0.12594(18) 0.16387(8) 0.0576(4) Uani 1 1 d . . . . .
H7AA H 0.886270 -0.169710 0.126743 0.069 Uiso 1 1 calc R U . . .
C8A C 0.93962(6) -0.18235(17) 0.20594(7) 0.0533(4) Uani 1 1 d . . . . .
H8AA H 0.950384 -0.264156 0.196325 0.064 Uiso 1 1 calc R U . . .
C9A C 0.82328(8) -0.0002(3) 0.08267(10) 0.0851(7) Uani 1 1 d . . . . .
H9AA H 0.797972 0.055639 0.060811 0.128 Uiso 1 1 calc R U . . .
H9AB H 0.843073 -0.011799 0.057826 0.128 Uiso 1 1 calc R U . . .
H9AC H 0.812259 -0.086439 0.090654 0.128 Uiso 1 1 calc R U . . .
C10A C 0.98124(5) -0.34281(14) 0.37933(7) 0.0415(3) Uani 1 1 d . . . . .
H10A H 0.973222 -0.335731 0.417755 0.050 Uiso 1 1 calc R U . . .
C11A C 0.93810(6) -0.37827(17) 0.32737(9) 0.0574(4) Uani 1 1 d . . . . .
H11A H 0.944895 -0.389016 0.288652 0.069 Uiso 1 1 calc R U . . .
H11B H 0.915959 -0.306428 0.322022 0.069 Uiso 1 1 calc R U . . .
C12A C 0.91853(7) -0.50928(19) 0.34366(11) 0.0706(5) Uani 1 1 d . . . . .
H12A H 0.910253 -0.496413 0.381163 0.085 Uiso 1 1 calc R U . . .
H12B H 0.891165 -0.533015 0.310241 0.085 Uiso 1 1 calc R U . . .
C13A C 0.95283(8) -0.62271(18) 0.35363(10) 0.0684(5) Uani 1 1 d . . . . .
H13A H 0.940313 -0.703206 0.366229 0.082 Uiso 1 1 calc R U . . .
H13B H 0.958637 -0.641925 0.314829 0.082 Uiso 1 1 calc R U . . .
C14A C 0.99704(7) -0.58658(17) 0.40275(10) 0.0662(5) Uani 1 1 d . . . . .
H14A H 1.019059 -0.657739 0.405484 0.079 Uiso 1 1 calc R U . . .
H14B H 0.991911 -0.580092 0.442748 0.079 Uiso 1 1 calc R U . . .
C15A C 1.01661(6) -0.45358(16) 0.38877(9) 0.0540(4) Uani 1 1 d . . . . .
H15A H 1.043488 -0.430216 0.423051 0.065 Uiso 1 1 calc R U . . .
H15B H 1.025532 -0.462955 0.351590 0.065 Uiso 1 1 calc R U . . .
C16A C 1.13527(5) 0.20846(15) 0.58352(7) 0.0423(3) Uani 1 1 d . . . . .
C17A C 1.19685(5) 0.37053(16) 0.59898(8) 0.0503(4) Uani 1 1 d . . . . .
H17A H 1.214952 0.418735 0.635687 0.060 Uiso 1 1 calc R U . . .
H17B H 1.172908 0.430513 0.575293 0.060 Uiso 1 1 calc R U . . .
C18A C 1.22686(5) 0.33453(16) 0.55994(7) 0.0476(3) Uani 1 1 d . . . . .
C19A C 1.25884(6) 0.42710(18) 0.55354(8) 0.0559(4) Uani 1 1 d . . . . .
H19A H 1.261268 0.510444 0.572987 0.067 Uiso 1 1 calc R U . . .
C20A C 1.28701(6) 0.3968(2) 0.51869(9) 0.0624(4) Uani 1 1 d . . . . .
H20A H 1.307795 0.460588 0.514302 0.075 Uiso 1 1 calc R U . . .
C21A C 1.28471(6) 0.27311(19) 0.49031(8) 0.0570(4) Uani 1 1 d . . . . .
C22A C 1.25248(7) 0.18096(19) 0.49516(9) 0.0625(4) Uani 1 1 d . . . . .
H22A H 1.250043 0.097812 0.475544 0.075 Uiso 1 1 calc R U . . .
C23A C 1.22386(6) 0.21303(17) 0.52931(9) 0.0592(4) Uani 1 1 d . . . . .
H23A H 1.201970 0.150957 0.531717 0.071 Uiso 1 1 calc R U . . .
C24A C 1.31759(8) 0.1190(2) 0.43630(11) 0.0798(6) Uani 1 1 d . . . . .
H24A H 1.339941 0.116130 0.414990 0.120 Uiso 1 1 calc R U . . .
H24B H 1.326101 0.057439 0.470715 0.120 Uiso 1 1 calc R U . . .
H24C H 1.288393 0.093807 0.408145 0.120 Uiso 1 1 calc R U . . .
C25A C 1.20157(5) 0.18802(18) 0.67852(7) 0.0521(4) Uani 1 1 d . . . . .
H25A H 1.187916 0.099159 0.678901 0.062 Uiso 1 1 calc R U . . .
C26A C 1.19570(7) 0.2663(2) 0.73298(9) 0.0698(5) Uani 1 1 d . . . . .
H26A H 1.163514 0.275129 0.728097 0.084 Uiso 1 1 calc R U . . .
H26B H 1.208301 0.355916 0.733741 0.084 Uiso 1 1 calc R U . . .
C27A C 1.21980(8) 0.1944(3) 0.79420(9) 0.0820(6) Uani 1 1 d . . . . .
H27A H 1.217260 0.248255 0.828652 0.098 Uiso 1 1 calc R U . . .
H27B H 1.205010 0.108673 0.795125 0.098 Uiso 1 1 calc R U . . .
C28A C 1.26949(7) 0.1709(3) 0.80178(9) 0.0793(6) Uani 1 1 d . . . . .
H28A H 1.285001 0.256759 0.805355 0.095 Uiso 1 1 calc R U . . .
H28B H 1.283415 0.120614 0.839734 0.095 Uiso 1 1 calc R U . . .
C29A C 1.27511(7) 0.0941(2) 0.74726(10) 0.0763(6) Uani 1 1 d . . . . .
H29A H 1.262224 0.004793 0.746212 0.092 Uiso 1 1 calc R U . . .
H29B H 1.307318 0.084191 0.752481 0.092 Uiso 1 1 calc R U . . .
C30A C 1.25180(6) 0.1654(2) 0.68586(9) 0.0635(5) Uani 1 1 d . . . . .
H30A H 1.254524 0.111216 0.651592 0.076 Uiso 1 1 calc R U . . .
H30B H 1.266540 0.251201 0.684999 0.076 Uiso 1 1 calc R U . . .
Zn2 Zn 0.53373(2) 0.50029(2) -0.05647(2) 0.04861(6) Uani 1 1 d . . . . .
S1B S 0.59797(2) 0.50690(4) -0.09859(2) 0.05810(11) Uani 1 1 d . . . . .
S2B S 0.53423(2) 0.28646(4) -0.09832(2) 0.05027(9) Uani 1 1 d . . . . .
S3B S 0.44222(2) 0.49737(3) -0.05435(2) 0.04411(8) Uani 1 1 d . . . . .
S4B S 0.49769(2) 0.70317(4) -0.09129(2) 0.05031(9) Uani 1 1 d . . . . .
O1B O 0.81689(5) 0.2988(2) 0.01334(8) 0.0932(5) Uani 1 1 d . . . . .
O2B O 0.22057(5) 0.66334(19) -0.26926(8) 0.0882(5) Uani 1 1 d . . . . .
N1B N 0.60255(5) 0.26398(14) -0.14680(6) 0.0500(3) Uani 1 1 d . . . . .
N2B N 0.41940(4) 0.76009(11) -0.07151(6) 0.0397(2) Uani 1 1 d . . . . .
C1B C 0.58074(5) 0.34427(15) -0.11812(7) 0.0454(3) Uani 1 1 d . . . . .
C2B C 0.64066(6) 0.3158(2) -0.16589(8) 0.0576(4) Uani 1 1 d . . . . .
H2BA H 0.634832 0.409803 -0.177181 0.069 Uiso 1 1 calc R U . . .
H2BB H 0.641222 0.267668 -0.202888 0.069 Uiso 1 1 calc R U . . .
C3B C 0.68722(6) 0.30487(16) -0.11780(8) 0.0506(4) Uani 1 1 d . . . . .
C4B C 0.72541(7) 0.3043(2) -0.13690(10) 0.0689(5) Uani 1 1 d . . . . .
H4BA H 0.721721 0.304882 -0.179253 0.083 Uiso 1 1 calc R U . . .
C5B C 0.76926(7) 0.3029(3) -0.09471(11) 0.0785(6) Uani 1 1 d . . . . .
H5BA H 0.794338 0.303202 -0.109018 0.094 Uiso 1 1 calc R U . . .
C6B C 0.77547(7) 0.3011(2) -0.03254(10) 0.0652(5) Uani 1 1 d . . . . .
C7B C 0.73777(7) 0.3006(2) -0.01235(9) 0.0638(4) Uani 1 1 d . . . . .
H7BA H 0.741668 0.299392 0.030065 0.077 Uiso 1 1 calc R U . . .
C8B C 0.69451(6) 0.30181(19) -0.05422(8) 0.0591(4) Uani 1 1 d . . . . .
H8BA H 0.669587 0.300548 -0.039586 0.071 Uiso 1 1 calc R U . . .
C9B C 0.85679(8) 0.2781(4) -0.00489(16) 0.1220(12) Uani 1 1 d . . . . .
H9BA H 0.883308 0.278656 0.031335 0.183 Uiso 1 1 calc R U . . .
H9BB H 0.854597 0.192919 -0.025633 0.183 Uiso 1 1 calc R U . . .
H9BC H 0.859185 0.348763 -0.032578 0.183 Uiso 1 1 calc R U . . .
C10B C 0.5867(2) 0.1238(7) -0.1639(2) 0.0454(10) Uani 0.628(8) 1 d D . P A 1
H10B H 0.572014 0.094888 -0.133555 0.054 Uiso 0.628(8) 1 calc R U P A 1
C11B C 0.62495(18) 0.0233(6) -0.1591(3) 0.0856(15) Uani 0.628(8) 1 d D U P A 1
H11C H 0.646855 0.026236 -0.117611 0.103 Uiso 0.628(8) 1 calc R U P A 1
H11D H 0.640621 0.046534 -0.188635 0.103 Uiso 0.628(8) 1 calc R U P A 1
C12B C 0.6047(2) -0.1186(6) -0.1728(4) 0.1047(17) Uani 0.628(8) 1 d D U P A 1
H12C H 0.628682 -0.181834 -0.172539 0.126 Uiso 0.628(8) 1 calc R U P A 1
H12D H 0.592052 -0.145110 -0.140437 0.126 Uiso 0.628(8) 1 calc R U P A 1
C13B C 0.5678(3) -0.1240(8) -0.2354(4) 0.1150(18) Uani 0.628(8) 1 d D U P A 1
H13C H 0.581221 -0.107324 -0.267985 0.138 Uiso 0.628(8) 1 calc R U P A 1
H13D H 0.554495 -0.213346 -0.241642 0.138 Uiso 0.628(8) 1 calc R U P A 1
C14B C 0.5305(2) -0.0215(6) -0.2402(3) 0.1062(16) Uani 0.628(8) 1 d D U P A 1
H14C H 0.508646 -0.024316 -0.281678 0.127 Uiso 0.628(8) 1 calc R U P A 1
H14D H 0.514699 -0.043784 -0.210746 0.127 Uiso 0.628(8) 1 calc R U P A 1
C15B C 0.55024(19) 0.1184(5) -0.2270(2) 0.0809(13) Uani 0.628(8) 1 d D U P A 1
H15C H 0.526169 0.181694 -0.227827 0.097 Uiso 0.628(8) 1 calc R U P A 1
H15D H 0.563296 0.144444 -0.259028 0.097 Uiso 0.628(8) 1 calc R U P A 1
C10D C 0.5852(7) 0.1276(16) -0.1657(6) 0.078(3) Uani 0.372(8) 1 d D U P A 2
H10C H 0.558570 0.114842 -0.151765 0.093 Uiso 0.372(8) 1 calc R U P A 2
C11D C 0.6199(4) 0.0250(9) -0.1325(5) 0.090(2) Uani 0.372(8) 1 d D U P A 2
H11E H 0.629477 0.043532 -0.088234 0.108 Uiso 0.372(8) 1 calc R U P A 2
H11F H 0.646404 0.032567 -0.146435 0.108 Uiso 0.372(8) 1 calc R U P A 2
C12D C 0.6014(4) -0.1181(10) -0.1439(5) 0.101(2) Uani 0.372(8) 1 d D U P A 2
H12E H 0.625121 -0.181687 -0.123210 0.121 Uiso 0.372(8) 1 calc R U P A 2
H12F H 0.576380 -0.128892 -0.127010 0.121 Uiso 0.372(8) 1 calc R U P A 2
C13D C 0.5851(5) -0.1452(10) -0.2124(6) 0.110(2) Uani 0.372(8) 1 d D U P A 2
H13E H 0.570737 -0.233112 -0.219810 0.132 Uiso 0.372(8) 1 calc R U P A 2
H13F H 0.611096 -0.147166 -0.227654 0.132 Uiso 0.372(8) 1 calc R U P A 2
C14D C 0.5511(4) -0.0394(10) -0.2488(5) 0.106(2) Uani 0.372(8) 1 d D U P A 2
H14E H 0.543759 -0.057375 -0.292998 0.127 Uiso 0.372(8) 1 calc R U P A 2
H14F H 0.523210 -0.046636 -0.238119 0.127 Uiso 0.372(8) 1 calc R U P A 2
C15D C 0.5696(4) 0.1029(10) -0.2355(4) 0.096(2) Uani 0.372(8) 1 d D U P A 2
H15E H 0.546016 0.167084 -0.256110 0.115 Uiso 0.372(8) 1 calc R U P A 2
H15F H 0.594969 0.114953 -0.251516 0.115 Uiso 0.372(8) 1 calc R U P A 2
C16B C 0.44998(5) 0.66587(14) -0.07137(6) 0.0393(3) Uani 1 1 d . . . . .
C17B C 0.37711(5) 0.72787(15) -0.05784(7) 0.0446(3) Uani 1 1 d . . . . .
H17C H 0.371487 0.797388 -0.031097 0.054 Uiso 1 1 calc R U . . .
H17D H 0.381223 0.643564 -0.035159 0.054 Uiso 1 1 calc R U . . .
C18B C 0.33587(5) 0.71612(15) -0.11507(8) 0.0468(3) Uani 1 1 d . . . . .
C19B C 0.33493(6) 0.62808(18) -0.16294(8) 0.0558(4) Uani 1 1 d . . . . .
H19B H 0.360859 0.578556 -0.161052 0.067 Uiso 1 1 calc R U . . .
C20B C 0.29606(7) 0.6128(2) -0.21339(9) 0.0653(5) Uani 1 1 d . . . . .
H20B H 0.296026 0.553469 -0.245135 0.078 Uiso 1 1 calc R U . . .
C21B C 0.25704(6) 0.6858(2) -0.21688(10) 0.0653(5) Uani 1 1 d . . . . .
C22B C 0.25725(6) 0.7740(2) -0.17019(10) 0.0681(5) Uani 1 1 d . . . . .
H22B H 0.231254 0.823225 -0.172138 0.082 Uiso 1 1 calc R U . . .
C23B C 0.29673(6) 0.78902(19) -0.11995(9) 0.0577(4) Uani 1 1 d . . . . .
H23B H 0.296862 0.849818 -0.088692 0.069 Uiso 1 1 calc R U . . .
C24B C 0.18046(7) 0.7425(3) -0.27653(14) 0.1017(9) Uani 1 1 d . . . . .
H24D H 0.157457 0.717994 -0.314571 0.153 Uiso 1 1 calc R U . . .
H24E H 0.169336 0.726338 -0.242096 0.153 Uiso 1 1 calc R U . . .
H24F H 0.187726 0.836149 -0.277784 0.153 Uiso 1 1 calc R U . . .
C25B C 0.42675(5) 0.90200(13) -0.08761(7) 0.0417(3) Uani 1 1 d . . . . .
H25B H 0.459763 0.914368 -0.077029 0.050 Uiso 1 1 calc R U . . .
C26B C 0.41021(7) 1.00561(15) -0.05012(8) 0.0538(4) Uani 1 1 d . . . . .
H26C H 0.423584 0.987717 -0.006004 0.065 Uiso 1 1 calc R U . . .
H26D H 0.377323 1.000806 -0.060518 0.065 Uiso 1 1 calc R U . . .
C27B C 0.42430(7) 1.14523(17) -0.06548(9) 0.0623(4) Uani 1 1 d . . . . .
H27C H 0.413101 1.212451 -0.042843 0.075 Uiso 1 1 calc R U . . .
H27D H 0.457293 1.151093 -0.052051 0.075 Uiso 1 1 calc R U . . .
C28B C 0.40580(7) 1.17471(16) -0.13438(9) 0.0645(5) Uani 1 1 d . . . . .
H28C H 0.416849 1.261765 -0.142661 0.077 Uiso 1 1 calc R U . . .
H28D H 0.372794 1.178794 -0.146893 0.077 Uiso 1 1 calc R U . . .
C29B C 0.42005(7) 1.06808(17) -0.17237(9) 0.0627(5) Uani 1 1 d . . . . .
H29C H 0.452788 1.072070 -0.163945 0.075 Uiso 1 1 calc R U . . .
H29D H 0.405599 1.085995 -0.216284 0.075 Uiso 1 1 calc R U . . .
C30B C 0.40673(6) 0.92737(15) -0.15697(7) 0.0509(4) Uani 1 1 d . . . . .
H30C H 0.373797 0.919808 -0.169472 0.061 Uiso 1 1 calc R U . . .
H30D H 0.418031 0.860519 -0.179660 0.061 Uiso 1 1 calc R U . . .

loop_
_atom_site_aniso_label
_atom_site_aniso_U_11
_atom_site_aniso_U_22
_atom_site_aniso_U_33
_atom_site_aniso_U_23
_atom_site_aniso_U_13
_atom_site_aniso_U_12
Zn1 0.03593(10) 0.05660(12) 0.03895(10) -0.00372(8) 0.00763(8) -0.00547(8)
S1A 0.0574(2) 0.04462(19) 0.04210(19) -0.00159(15) 0.01754(16) -0.01467(16)
S2A 0.03690(16) 0.04289(17) 0.03689(16) 0.00398(13) 0.00805(13) -0.00121(13)
S3A 0.04286(18) 0.0556(2) 0.04434(19) 0.00524(16) 0.00451(15) -0.01047(16)
S4A 0.04489(19) 0.0549(2) 0.0457(2) 0.00593(16) 0.00498(15) -0.00905(16)
O1A 0.0689(8) 0.0797(9) 0.0616(8) -0.0009(7) -0.0076(6) 0.0083(7)
O2A 0.0718(9) 0.0866(10) 0.0817(9) 0.0028(8) 0.0403(8) -0.0020(7)
N1A 0.0409(6) 0.0356(6) 0.0407(6) -0.0006(5) 0.0140(5) -0.0001(5)
N2A 0.0397(6) 0.0483(7) 0.0450(7) -0.0033(5) 0.0066(5) -0.0068(5)
C1A 0.0332(6) 0.0368(7) 0.0413(7) 0.0010(5) 0.0105(5) 0.0010(5)
C2A 0.0523(8) 0.0419(7) 0.0414(7) -0.0029(6) 0.0191(6) -0.0005(6)
C3A 0.0543(8) 0.0411(7) 0.0392(7) -0.0011(6) 0.0173(6) -0.0026(6)
C4A 0.0579(9) 0.0503(9) 0.0426(8) -0.0093(7) 0.0090(7) 0.0025(7)
C5A 0.0599(10) 0.0553(10) 0.0548(9) -0.0073(8) 0.0105(8) 0.0089(8)
C6A 0.0554(9) 0.0600(10) 0.0465(9) 0.0044(7) 0.0076(7) -0.0025(7)
C7A 0.0711(11) 0.0560(9) 0.0396(8) -0.0052(7) 0.0086(7) -0.0115(8)
C8A 0.0720(11) 0.0448(8) 0.0426(8) -0.0056(7) 0.0175(7) -0.0038(7)
C9A 0.0800(14) 0.0949(17) 0.0578(12) 0.0077(11) -0.0106(10) -0.0073(12)
C10A 0.0467(7) 0.0341(7) 0.0446(7) -0.0030(6) 0.0159(6) -0.0041(6)
C11A 0.0501(9) 0.0423(8) 0.0712(11) 0.0011(8) 0.0066(8) -0.0042(7)
C12A 0.0655(11) 0.0535(10) 0.0861(14) -0.0057(9) 0.0144(10) -0.0199(9)
C13A 0.0959(14) 0.0389(8) 0.0693(12) -0.0038(8) 0.0244(11) -0.0147(9)
C14A 0.0864(13) 0.0403(9) 0.0675(11) 0.0108(8) 0.0181(10) 0.0021(8)
C15A 0.0565(9) 0.0407(8) 0.0608(10) 0.0061(7) 0.0127(8) 0.0059(7)
C16A 0.0362(7) 0.0489(8) 0.0398(7) -0.0055(6) 0.0092(6) -0.0041(6)
C17A 0.0438(8) 0.0459(8) 0.0568(9) -0.0072(7) 0.0096(7) -0.0088(6)
C18A 0.0421(7) 0.0445(8) 0.0508(8) -0.0004(7) 0.0070(6) -0.0061(6)
C19A 0.0545(9) 0.0475(9) 0.0614(10) -0.0024(7) 0.0121(8) -0.0127(7)
C20A 0.0570(10) 0.0629(11) 0.0673(11) 0.0038(9) 0.0197(8) -0.0177(8)
C21A 0.0508(9) 0.0642(10) 0.0563(10) 0.0078(8) 0.0174(7) 0.0014(8)
C22A 0.0689(11) 0.0501(9) 0.0729(12) -0.0054(8) 0.0285(9) -0.0039(8)
C23A 0.0599(10) 0.0476(9) 0.0745(12) -0.0068(8) 0.0276(9) -0.0137(7)
C24A 0.0800(14) 0.0852(15) 0.0821(14) 0.0083(12) 0.0370(12) 0.0246(12)
C25A 0.0428(8) 0.0581(9) 0.0462(8) -0.0016(7) 0.0010(6) -0.0065(7)
C26A 0.0563(10) 0.0978(15) 0.0520(10) -0.0028(10) 0.0122(8) 0.0110(10)
C27A 0.0760(13) 0.1148(19) 0.0491(10) -0.0010(11) 0.0110(9) 0.0049(13)
C28A 0.0693(12) 0.0984(16) 0.0515(10) -0.0030(10) -0.0078(9) 0.0033(11)
C29A 0.0598(11) 0.0886(15) 0.0646(12) 0.0017(11) -0.0032(9) 0.0124(10)
C30A 0.0520(9) 0.0751(12) 0.0560(10) -0.0036(9) 0.0064(8) 0.0089(8)
Zn2 0.05559(12) 0.03810(11) 0.05157(12) 0.00170(8) 0.01607(10) 0.01109(8)
S1B 0.0600(2) 0.0406(2) 0.0807(3) -0.00178(18) 0.0320(2) 0.00009(16)
S2B 0.0483(2) 0.04296(19) 0.0603(2) -0.00834(16) 0.01818(17) -0.00149(15)
S3B 0.04991(19) 0.02954(16) 0.0494(2) 0.00063(13) 0.01067(15) 0.00091(13)
S4B 0.04736(19) 0.04218(19) 0.0644(2) 0.01331(17) 0.02190(17) 0.00857(15)
O1B 0.0596(8) 0.1177(14) 0.0938(11) 0.0120(10) 0.0120(8) -0.0184(8)
O2B 0.0543(8) 0.1118(13) 0.0829(10) 0.0128(9) -0.0008(7) -0.0139(8)
N1B 0.0531(7) 0.0500(7) 0.0468(7) -0.0030(6) 0.0156(6) 0.0067(6)
N2B 0.0416(6) 0.0311(5) 0.0448(6) 0.0026(5) 0.0113(5) 0.0012(4)
C1B 0.0468(8) 0.0438(8) 0.0435(8) 0.0014(6) 0.0113(6) 0.0079(6)
C2B 0.0640(10) 0.0651(10) 0.0492(9) 0.0050(8) 0.0258(8) 0.0101(8)
C3B 0.0586(9) 0.0441(8) 0.0549(9) 0.0024(7) 0.0260(7) 0.0032(7)
C4B 0.0691(12) 0.0863(14) 0.0606(11) 0.0055(10) 0.0337(9) -0.0064(10)
C5B 0.0606(11) 0.1015(17) 0.0829(14) 0.0097(12) 0.0362(11) -0.0111(11)
C6B 0.0604(10) 0.0601(11) 0.0742(12) 0.0073(9) 0.0198(9) -0.0113(8)
C7B 0.0673(11) 0.0681(11) 0.0567(10) 0.0037(9) 0.0208(9) 0.0019(9)
C8B 0.0599(10) 0.0661(11) 0.0580(10) 0.0047(8) 0.0283(8) 0.0089(8)
C9B 0.0559(13) 0.169(3) 0.138(3) 0.029(2) 0.0251(15) -0.0261(16)
C10B 0.049(2) 0.045(2) 0.0406(18) -0.0096(17) 0.0126(17) 0.0054(18)
C11B 0.080(2) 0.061(2) 0.111(4) -0.019(3) 0.024(2) 0.0223(17)
C12B 0.114(3) 0.066(2) 0.127(4) -0.027(3) 0.027(3) 0.019(2)
C13B 0.121(4) 0.092(3) 0.120(4) -0.062(3) 0.021(3) 0.009(3)
C14B 0.095(3) 0.102(3) 0.101(3) -0.052(2) 0.001(3) -0.002(3)
C15B 0.082(3) 0.089(2) 0.057(2) -0.0202(17) -0.0003(19) 0.009(2)
C10D 0.085(5) 0.065(4) 0.076(5) -0.015(4) 0.015(4) 0.011(4)
C11D 0.101(4) 0.054(3) 0.094(5) -0.005(4) 0.001(4) 0.003(3)
C12D 0.124(4) 0.053(3) 0.106(5) -0.014(4) 0.006(4) 0.003(3)
C13D 0.123(5) 0.073(3) 0.111(5) -0.039(4) 0.006(4) 0.021(4)
C14D 0.110(5) 0.092(4) 0.091(4) -0.042(3) -0.003(4) 0.006(4)
C15D 0.109(5) 0.087(3) 0.070(3) -0.022(3) -0.002(4) 0.009(4)
C16B 0.0423(7) 0.0341(6) 0.0382(7) 0.0009(5) 0.0079(5) 0.0033(5)
C17B 0.0452(8) 0.0384(7) 0.0525(8) 0.0048(6) 0.0186(6) 0.0026(6)
C18B 0.0430(7) 0.0415(7) 0.0566(9) 0.0094(6) 0.0168(7) -0.0005(6)
C19B 0.0495(9) 0.0515(9) 0.0635(10) 0.0021(8) 0.0139(7) 0.0023(7)
C20B 0.0621(11) 0.0646(11) 0.0637(11) -0.0015(9) 0.0118(9) -0.0066(9)
C21B 0.0450(9) 0.0748(12) 0.0699(12) 0.0172(10) 0.0093(8) -0.0102(8)
C22B 0.0434(9) 0.0771(13) 0.0829(13) 0.0175(11) 0.0186(9) 0.0083(8)
C23B 0.0505(9) 0.0578(10) 0.0679(11) 0.0083(8) 0.0229(8) 0.0067(7)
C24B 0.0446(11) 0.125(2) 0.116(2) 0.0300(18) -0.0014(12) -0.0079(12)
C25B 0.0442(7) 0.0312(6) 0.0477(8) 0.0019(6) 0.0114(6) 0.0006(5)
C26B 0.0705(11) 0.0365(8) 0.0557(9) -0.0023(7) 0.0218(8) 0.0026(7)
C27B 0.0792(12) 0.0360(8) 0.0690(11) -0.0071(8) 0.0196(9) -0.0030(8)
C28B 0.0769(12) 0.0330(8) 0.0748(12) 0.0082(8) 0.0112(10) -0.0012(8)
C29B 0.0839(13) 0.0439(9) 0.0570(10) 0.0095(7) 0.0173(9) -0.0092(8)
C30B 0.0666(10) 0.0363(7) 0.0463(8) 0.0017(6) 0.0128(7) -0.0037(7)

loop_
_atom_type_symbol
_atom_type_description
_atom_type_scat_dispersion_real
_atom_type_scat_dispersion_imag
_atom_type_scat_source
C C 0.0181 0.0091 'International Tables Vol C Tables 4.2.6.8 and 6.1.1.4'
H H 0.0000 0.0000 'International Tables Vol C Tables 4.2.6.8 and 6.1.1.4'
S S 0.3331 0.5567 'International Tables Vol C Tables 4.2.6.8 and 6.1.1.4'
Zn Zn -1.5491 0.6778 'International Tables Vol C Tables 4.2.6.8 and 6.1.1.4'
N N 0.0311 0.0180 'International Tables Vol C Tables 4.2.6.8 and 6.1.1.4'
O O 0.0492 0.0322 'International Tables Vol C Tables 4.2.6.8 and 6.1.1.4'

loop_
_geom_angle_atom_site_label_1
_geom_angle_atom_site_label_2
_geom_angle_atom_site_label_3
_geom_angle
_geom_angle_site_symmetry_1
_geom_angle_site_symmetry_3
_geom_angle_publ_flag
S1A Zn1 S3A 132.759(18) . . ?
S1A Zn1 S2A 105.877(15) . 3_756 ?
S3A Zn1 S2A 119.564(16) . 3_756 ?
S1A Zn1 S4A 101.053(15) . . ?
S3A Zn1 S4A 75.281(14) . . ?
S2A Zn1 S4A 111.019(16) 3_756 . ?
S1A Zn1 S2A 69.744(12) . . ?
S3A Zn1 S2A 98.099(14) . . ?
S2A Zn1 S2A 88.179(13) 3_756 . ?
S4A Zn1 S2A 160.605(15) . . ?
C1A S1A Zn1 93.64(5) . . ?
C1A S2A Zn1 101.66(4) . 3_756 ?
C1A S2A Zn1 79.35(5) . . ?
Zn1 S2A Zn1 91.822(13) 3_756 . ?
C16A S3A Zn1 85.48(5) . . ?
C16A S4A Zn1 82.02(5) . . ?
C6A O1A C9A 117.67(17) . . ?
C21A O2A C24A 117.07(16) . . ?
C1A N1A C2A 121.26(12) . . ?
C1A N1A C10A 121.30(12) . . ?
C2A N1A C10A 117.05(11) . . ?
C16A N2A C17A 120.45(13) . . ?
C16A N2A C25A 121.98(13) . . ?
C17A N2A C25A 117.56(12) . . ?
N1A C1A S1A 122.19(11) . . ?
N1A C1A S2A 121.50(10) . . ?
S1A C1A S2A 116.26(8) . . ?
N1A C2A C3A 114.31(12) . . ?
N1A C2A H2AA 108.7 . . ?
C3A C2A H2AA 108.7 . . ?
N1A C2A H2AB 108.7 . . ?
C3A C2A H2AB 108.7 . . ?
H2AA C2A H2AB 107.6 . . ?
C8A C3A C4A 117.76(15) . . ?
C8A C3A C2A 120.70(14) . . ?
C4A C3A C2A 121.52(14) . . ?
C5A C4A C3A 120.98(15) . . ?
C5A C4A H4AA 119.5 . . ?
C3A C4A H4AA 119.5 . . ?
C4A C5A C6A 120.24(16) . . ?
C4A C5A H5AA 119.9 . . ?
C6A C5A H5AA 119.9 . . ?
O1A C6A C7A 124.70(16) . . ?
O1A C6A C5A 115.45(16) . . ?
C7A C6A C5A 119.85(16) . . ?
C6A C7A C8A 119.19(15) . . ?
C6A C7A H7AA 120.4 . . ?
C8A C7A H7AA 120.4 . . ?
C3A C8A C7A 121.96(16) . . ?
C3A C8A H8AA 119.0 . . ?
C7A C8A H8AA 119.0 . . ?
O1A C9A H9AA 109.5 . . ?
O1A C9A H9AB 109.5 . . ?
H9AA C9A H9AB 109.5 . . ?
O1A C9A H9AC 109.5 . . ?
H9AA C9A H9AC 109.5 . . ?
H9AB C9A H9AC 109.5 . . ?
N1A C10A C11A 112.94(12) . . ?
N1A C10A C15A 110.33(12) . . ?
C11A C10A C15A 111.04(13) . . ?
N1A C10A H10A 107.4 . . ?
C11A C10A H10A 107.4 . . ?
C15A C10A H10A 107.4 . . ?
C10A C11A C12A 109.19(15) . . ?
C10A C11A H11A 109.8 . . ?
C12A C11A H11A 109.8 . . ?
C10A C11A H11B 109.8 . . ?
C12A C11A H11B 109.8 . . ?
H11A C11A H11B 108.3 . . ?
C13A C12A C11A 110.97(17) . . ?
C13A C12A H12A 109.4 . . ?
C11A C12A H12A 109.4 . . ?
C13A C12A H12B 109.4 . . ?
C11A C12A H12B 109.4 . . ?
H12A C12A H12B 108.0 . . ?
C14A C13A C12A 111.21(15) . . ?
C14A C13A H13A 109.4 . . ?
C12A C13A H13A 109.4 . . ?
C14A C13A H13B 109.4 . . ?
C12A C13A H13B 109.4 . . ?
H13A C13A H13B 108.0 . . ?
C13A C14A C15A 112.26(15) . . ?
C13A C14A H14A 109.2 . . ?
C15A C14A H14A 109.2 . . ?
C13A C14A H14B 109.2 . . ?
C15A C14A H14B 109.2 . . ?
H14A C14A H14B 107.9 . . ?
C10A C15A C14A 109.99(15) . . ?
C10A C15A H15A 109.7 . . ?
C14A C15A H15A 109.7 . . ?
C10A C15A H15B 109.7 . . ?
C14A C15A H15B 109.7 . . ?
H15A C15A H15B 108.2 . . ?
N2A C16A S4A 121.60(12) . . ?
N2A C16A S3A 121.44(12) . . ?
S4A C16A S3A 116.96(8) . . ?
N2A C17A C18A 113.45(13) . . ?
N2A C17A H17A 108.9 . . ?
C18A C17A H17A 108.9 . . ?
N2A C17A H17B 108.9 . . ?
C18A C17A H17B 108.9 . . ?
H17A C17A H17B 107.7 . . ?
C23A C18A C19A 117.60(16) . . ?
C23A C18A C17A 122.97(14) . . ?
C19A C18A C17A 119.44(15) . . ?
C20A C19A C18A 120.83(17) . . ?
C20A C19A H19A 119.6 . . ?
C18A C19A H19A 119.6 . . ?
C21A C20A C19A 120.80(16) . . ?
C21A C20A H20A 119.6 . . ?
C19A C20A H20A 119.6 . . ?
O2A C21A C20A 116.25(16) . . ?
O2A C21A C22A 124.67(18) . . ?
C20A C21A C22A 119.08(17) . . ?
C21A C22A C23A 119.71(17) . . ?
C21A C22A H22A 120.1 . . ?
C23A C22A H22A 120.1 . . ?
C18A C23A C22A 121.93(16) . . ?
C18A C23A H23A 119.0 . . ?
C22A C23A H23A 119.0 . . ?
O2A C24A H24A 109.5 . . ?
O2A C24A H24B 109.5 . . ?
H24A C24A H24B 109.5 . . ?
O2A C24A H24C 109.5 . . ?
H24A C24A H24C 109.5 . . ?
H24B C24A H24C 109.5 . . ?
N2A C25A C26A 110.73(15) . . ?
N2A C25A C30A 113.23(14) . . ?
C26A C25A C30A 111.44(14) . . ?
N2A C25A H25A 107.0 . . ?
C26A C25A H25A 107.0 . . ?
C30A C25A H25A 107.0 . . ?
C25A C26A C27A 110.41(18) . . ?
C25A C26A H26A 109.6 . . ?
C27A C26A H26A 109.6 . . ?
C25A C26A H26B 109.6 . . ?
C27A C26A H26B 109.6 . . ?
H26A C26A H26B 108.1 . . ?
C28A C27A C26A 111.29(19) . . ?
C28A C27A H27A 109.4 . . ?
C26A C27A H27A 109.4 . . ?
C28A C27A H27B 109.4 . . ?
C26A C27A H27B 109.4 . . ?
H27A C27A H27B 108.0 . . ?
C29A C28A C27A 111.18(17) . . ?
C29A C28A H28A 109.4 . . ?
C27A C28A H28A 109.4 . . ?
C29A C28A H28B 109.4 . . ?
C27A C28A H28B 109.4 . . ?
H28A C28A H28B 108.0 . . ?
C28A C29A C30A 111.64(18) . . ?
C28A C29A H29A 109.3 . . ?
C30A C29A H29A 109.3 . . ?
C28A C29A H29B 109.3 . . ?
C30A C29A H29B 109.3 . . ?
H29A C29A H29B 108.0 . . ?
C29A C30A C25A 109.89(17) . . ?
C29A C30A H30A 109.7 . . ?
C25A C30A H30A 109.7 . . ?
C29A C30A H30B 109.7 . . ?
C25A C30A H30B 109.7 . . ?
H30A C30A H30B 108.2 . . ?
S4B Zn2 S2B 135.982(18) . . ?
S4B Zn2 S3B 107.871(16) . 3_665 ?
S2B Zn2 S3B 113.443(15) . 3_665 ?
S4B Zn2 S1B 101.831(16) . . ?
S2B Zn2 S1B 75.923(15) . . ?
S3B Zn2 S1B 112.726(18) 3_665 . ?
S4B Zn2 S3B 68.942(13) . . ?
S2B Zn2 S3B 97.571(14) . . ?
S3B Zn2 S3B 87.940(14) 3_665 . ?
S1B Zn2 S3B 159.296(17) . . ?
C1B S1B Zn2 81.48(5) . . ?
C1B S2B Zn2 85.15(5) . . ?
C16B S3B Zn2 101.75(5) . 3_665 ?
C16B S3B Zn2 77.33(5) . . ?
Zn2 S3B Zn2 92.059(14) 3_665 . ?
C16B S4B Zn2 94.79(5) . . ?
C6B O1B C9B 117.8(2) . . ?
C21B O2B C24B 117.1(2) . . ?
C1B N1B C2B 120.48(14) . . ?
C1B N1B C10D 119.9(8) . . ?
C2B N1B C10D 119.3(8) . . ?
C1B N1B C10B 120.7(3) . . ?
C2B N1B C10B 118.7(3) . . ?
C16B N2B C17B 121.64(12) . . ?
C16B N2B C25B 120.23(12) . . ?
C17B N2B C25B 118.10(11) . . ?
N1B C1B S1B 121.60(12) . . ?
N1B C1B S2B 120.95(12) . . ?
S1B C1B S2B 117.45(9) . . ?
N1B C2B C3B 115.61(14) . . ?
N1B C2B H2BA 108.4 . . ?
C3B C2B H2BA 108.4 . . ?
N1B C2B H2BB 108.4 . . ?
C3B C2B H2BB 108.4 . . ?
H2BA C2B H2BB 107.4 . . ?
C4B C3B C8B 116.80(17) . . ?
C4B C3B C2B 119.28(16) . . ?
C8B C3B C2B 123.85(15) . . ?
C3B C4B C5B 121.98(18) . . ?
C3B C4B H4BA 119.0 . . ?
C5B C4B H4BA 119.0 . . ?
C6B C5B C4B 120.04(18) . . ?
C6B C5B H5BA 120.0 . . ?
C4B C5B H5BA 120.0 . . ?
C5B C6B O1B 125.32(19) . . ?
C5B C6B C7B 119.00(19) . . ?
O1B C6B C7B 115.68(19) . . ?
C8B C7B C6B 120.74(18) . . ?
C8B C7B H7BA 119.6 . . ?
C6B C7B H7BA 119.6 . . ?
C7B C8B C3B 121.44(17) . . ?
C7B C8B H8BA 119.3 . . ?
C3B C8B H8BA 119.3 . . ?
O1B C9B H9BA 109.5 . . ?
O1B C9B H9BB 109.5 . . ?
H9BA C9B H9BB 109.5 . . ?
O1B C9B H9BC 109.5 . . ?
H9BA C9B H9BC 109.5 . . ?
H9BB C9B H9BC 109.5 . . ?
N1B C10B C15B 111.4(4) . . ?
N1B C10B C11B 114.3(5) . . ?
C15B C10B C11B 112.0(4) . . ?
N1B C10B H10B 106.2 . . ?
C15B C10B H10B 106.2 . . ?
C11B C10B H10B 106.2 . . ?
C10B C11B C12B 109.3(5) . . ?
C10B C11B H11C 109.8 . . ?
C12B C11B H11C 109.8 . . ?
C10B C11B H11D 109.8 . . ?
C12B C11B H11D 109.8 . . ?
H11C C11B H11D 108.3 . . ?
C13B C12B C11B 111.1(5) . . ?
C13B C12B H12C 109.4 . . ?
C11B C12B H12C 109.4 . . ?
C13B C12B H12D 109.4 . . ?
C11B C12B H12D 109.4 . . ?
H12C C12B H12D 108.0 . . ?
C14B C13B C12B 112.1(5) . . ?
C14B C13B H13C 109.2 . . ?
C12B C13B H13C 109.2 . . ?
C14B C13B H13D 109.2 . . ?
C12B C13B H13D 109.2 . . ?
H13C C13B H13D 107.9 . . ?
C15B C14B C13B 110.8(5) . . ?
C15B C14B H14C 109.5 . . ?
C13B C14B H14C 109.5 . . ?
C15B C14B H14D 109.5 . . ?
C13B C14B H14D 109.5 . . ?
H14C C14B H14D 108.1 . . ?
C14B C15B C10B 110.7(5) . . ?
C14B C15B H15C 109.5 . . ?
C10B C15B H15C 109.5 . . ?
C14B C15B H15D 109.5 . . ?
C10B C15B H15D 109.5 . . ?
H15C C15B H15D 108.1 . . ?
N1B C10D C11D 110.1(11) . . ?
N1B C10D C15D 114.8(12) . . ?
C11D C10D C15D 110.8(10) . . ?
N1B C10D H10C 106.9 . . ?
C11D C10D H10C 106.9 . . ?
C15D C10D H10C 106.9 . . ?
C10D C11D C12D 112.3(10) . . ?
C10D C11D H11E 109.1 . . ?
C12D C11D H11E 109.1 . . ?
C10D C11D H11F 109.1 . . ?
C12D C11D H11F 109.1 . . ?
H11E C11D H11F 107.9 . . ?
C13D C12D C11D 109.2(8) . . ?
C13D C12D H12E 109.8 . . ?
C11D C12D H12E 109.8 . . ?
C13D C12D H12F 109.8 . . ?
C11D C12D H12F 109.8 . . ?
H12E C12D H12F 108.3 . . ?
C12D C13D C14D 112.6(8) . . ?
C12D C13D H13E 109.1 . . ?
C14D C13D H13E 109.1 . . ?
C12D C13D H13F 109.1 . . ?
C14D C13D H13F 109.1 . . ?
H13E C13D H13F 107.8 . . ?
C15D C14D C13D 112.4(8) . . ?
C15D C14D H14E 109.1 . . ?
C13D C14D H14E 109.1 . . ?
C15D C14D H14F 109.1 . . ?
C13D C14D H14F 109.1 . . ?
H14E C14D H14F 107.9 . . ?
C14D C15D C10D 109.5(10) . . ?
C14D C15D H15E 109.8 . . ?
C10D C15D H15E 109.8 . . ?
C14D C15D H15F 109.8 . . ?
C10D C15D H15F 109.8 . . ?
H15E C15D H15F 108.2 . . ?
N2B C16B S4B 121.15(11) . . ?
N2B C16B S3B 121.81(11) . . ?
S4B C16B S3B 116.98(8) . . ?
N2B C17B C18B 113.72(12) . . ?
N2B C17B H17C 108.8 . . ?
C18B C17B H17C 108.8 . . ?
N2B C17B H17D 108.8 . . ?
C18B C17B H17D 108.8 . . ?
H17C C17B H17D 107.7 . . ?
C23B C18B C19B 117.73(16) . . ?
C23B C18B C17B 120.56(15) . . ?
C19B C18B C17B 121.63(14) . . ?
C20B C19B C18B 120.97(17) . . ?
C20B C19B H19B 119.5 . . ?
C18B C19B H19B 119.5 . . ?
C19B C20B C21B 120.26(19) . . ?
C19B C20B H20B 119.9 . . ?
C21B C20B H20B 119.9 . . ?
C22B C21B O2B 124.95(19) . . ?
C22B C21B C20B 119.79(17) . . ?
O2B C21B C20B 115.3(2) . . ?
C21B C22B C23B 119.29(17) . . ?
C21B C22B H22B 120.4 . . ?
C23B C22B H22B 120.4 . . ?
C18B C23B C22B 121.95(18) . . ?
C18B C23B H23B 119.0 . . ?
C22B C23B H23B 119.0 . . ?
O2B C24B H24D 109.5 . . ?
O2B C24B H24E 109.5 . . ?
H24D C24B H24E 109.5 . . ?
O2B C24B H24F 109.5 . . ?
H24D C24B H24F 109.5 . . ?
H24E C24B H24F 109.5 . . ?
N2B C25B C30B 111.49(12) . . ?
N2B C25B C26B 113.54(12) . . ?
C30B C25B C26B 111.49(13) . . ?
N2B C25B H25B 106.6 . . ?
C30B C25B H25B 106.6 . . ?
C26B C25B H25B 106.6 . . ?
C25B C26B C27B 108.51(14) . . ?
C25B C26B H26C 110.0 . . ?
C27B C26B H26C 110.0 . . ?
C25B C26B H26D 110.0 . . ?
C27B C26B H26D 110.0 . . ?
H26C C26B H26D 108.4 . . ?
C28B C27B C26B 111.65(15) . . ?
C28B C27B H27C 109.3 . . ?
C26B C27B H27C 109.3 . . ?
C28B C27B H27D 109.3 . . ?
C26B C27B H27D 109.3 . . ?
H27C C27B H27D 108.0 . . ?
C27B C28B C29B 111.57(15) . . ?
C27B C28B H28C 109.3 . . ?
C29B C28B H28C 109.3 . . ?
C27B C28B H28D 109.3 . . ?
C29B C28B H28D 109.3 . . ?
H28C C28B H28D 108.0 . . ?
C28B C29B C30B 111.26(15) . . ?
C28B C29B H29C 109.4 . . ?
C30B C29B H29C 109.4 . . ?
C28B C29B H29D 109.4 . . ?
C30B C29B H29D 109.4 . . ?
H29C C29B H29D 108.0 . . ?
C25B C30B C29B 109.70(13) . . ?
C25B C30B H30C 109.7 . . ?
C29B C30B H30C 109.7 . . ?
C25B C30B H30D 109.7 . . ?
C29B C30B H30D 109.7 . . ?
H30C C30B H30D 108.2 . . ?

loop_
_geom_bond_atom_site_label_1
_geom_bond_atom_site_label_2
_geom_bond_distance
_geom_bond_site_symmetry_2
_geom_bond_publ_flag
Zn1 S1A 2.3438(4) . ?
Zn1 S3A 2.3465(4) . ?
Zn1 S2A 2.3819(4) 3_756 ?
Zn1 S4A 2.4694(4) . ?
Zn1 S2A 2.7761(4) . ?
S1A C1A 1.7224(14) . ?
S2A C1A 1.7498(14) . ?
S3A C16A 1.7340(15) . ?
S4A C16A 1.7181(15) . ?
O1A C6A 1.374(2) . ?
O1A C9A 1.420(2) . ?
O2A C21A 1.370(2) . ?
O2A C24A 1.420(3) . ?
N1A C1A 1.3236(18) . ?
N1A C2A 1.4835(18) . ?
N1A C10A 1.4933(17) . ?
N2A C16A 1.3339(18) . ?
N2A C17A 1.469(2) . ?
N2A C25A 1.488(2) . ?
C2A C3A 1.514(2) . ?
C2A H2AA 0.9700 . ?
C2A H2AB 0.9700 . ?
C3A C8A 1.384(2) . ?
C3A C4A 1.387(2) . ?
C4A C5A 1.380(2) . ?
C4A H4AA 0.9300 . ?
C5A C6A 1.384(2) . ?
C5A H5AA 0.9300 . ?
C6A C7A 1.377(3) . ?
C7A C8A 1.386(3) . ?
C7A H7AA 0.9300 . ?
C8A H8AA 0.9300 . ?
C9A H9AA 0.9600 . ?
C9A H9AB 0.9600 . ?
C9A H9AC 0.9600 . ?
C10A C11A 1.516(2) . ?
C10A C15A 1.518(2) . ?
C10A H10A 0.9800 . ?
C11A C12A 1.529(2) . ?
C11A H11A 0.9700 . ?
C11A H11B 0.9700 . ?
C12A C13A 1.515(3) . ?
C12A H12A 0.9700 . ?
C12A H12B 0.9700 . ?
C13A C14A 1.509(3) . ?
C13A H13A 0.9700 . ?
C13A H13B 0.9700 . ?
C14A C15A 1.528(2) . ?
C14A H14A 0.9700 . ?
C14A H14B 0.9700 . ?
C15A H15A 0.9700 . ?
C15A H15B 0.9700 . ?
C17A C18A 1.513(2) . ?
C17A H17A 0.9700 . ?
C17A H17B 0.9700 . ?
C18A C23A 1.381(2) . ?
C18A C19A 1.391(2) . ?
C19A C20A 1.381(3) . ?
C19A H19A 0.9300 . ?
C20A C21A 1.378(3) . ?
C20A H20A 0.9300 . ?
C21A C22A 1.383(3) . ?
C22A C23A 1.384(3) . ?
C22A H22A 0.9300 . ?
C23A H23A 0.9300 . ?
C24A H24A 0.9600 . ?
C24A H24B 0.9600 . ?
C24A H24C 0.9600 . ?
C25A C26A 1.517(3) . ?
C25A C30A 1.525(2) . ?
C25A H25A 0.9800 . ?
C26A C27A 1.529(3) . ?
C26A H26A 0.9700 . ?
C26A H26B 0.9700 . ?
C27A C28A 1.509(3) . ?
C27A H27A 0.9700 . ?
C27A H27B 0.9700 . ?
C28A C29A 1.508(3) . ?
C28A H28A 0.9700 . ?
C28A H28B 0.9700 . ?
C29A C30A 1.525(3) . ?
C29A H29A 0.9700 . ?
C29A H29B 0.9700 . ?
C30A H30A 0.9700 . ?
C30A H30B 0.9700 . ?
Zn2 S4B 2.3184(4) . ?
Zn2 S2B 2.3290(4) . ?
Zn2 S3B 2.3833(4) 3_665 ?
Zn2 S1B 2.4606(5) . ?
Zn2 S3B 2.8449(4) . ?
S1B C1B 1.7156(16) . ?
S2B C1B 1.7336(16) . ?
S3B C16B 1.7517(14) . ?
S4B C16B 1.7136(15) . ?
O1B C6B 1.372(2) . ?
O1B C9B 1.434(3) . ?
O2B C21B 1.373(2) . ?
O2B C24B 1.434(3) . ?
N1B C1B 1.338(2) . ?
N1B C2B 1.471(2) . ?
N1B C10D 1.471(17) . ?
N1B C10B 1.487(7) . ?
N2B C16B 1.3298(18) . ?
N2B C17B 1.4711(18) . ?
N2B C25B 1.4918(17) . ?
C2B C3B 1.511(2) . ?
C2B H2BA 0.9700 . ?
C2B H2BB 0.9700 . ?
C3B C4B 1.380(2) . ?
C3B C8B 1.386(2) . ?
C4B C5B 1.391(3) . ?
C4B H4BA 0.9300 . ?
C5B C6B 1.360(3) . ?
C5B H5BA 0.9300 . ?
C6B C7B 1.380(3) . ?
C7B C8B 1.374(3) . ?
C7B H7BA 0.9300 . ?
C8B H8BA 0.9300 . ?
C9B H9BA 0.9600 . ?
C9B H9BB 0.9600 . ?
C9B H9BC 0.9600 . ?
C10B C15B 1.517(6) . ?
C10B C11B 1.524(6) . ?
C10B H10B 0.9800 . ?
C11B C12B 1.535(7) . ?
C11B H11C 0.9700 . ?
C11B H11D 0.9700 . ?
C12B C13B 1.515(8) . ?
C12B H12C 0.9700 . ?
C12B H12D 0.9700 . ?
C13B C14B 1.514(7) . ?
C13B H13C 0.9700 . ?
C13B H13D 0.9700 . ?
C14B C15B 1.510(6) . ?
C14B H14C 0.9700 . ?
C14B H14D 0.9700 . ?
C15B H15C 0.9700 . ?
C15B H15D 0.9700 . ?
C10D C11D 1.498(12) . ?
C10D C15D 1.520(13) . ?
C10D H10C 0.9800 . ?
C11D C12D 1.525(10) . ?
C11D H11E 0.9700 . ?
C11D H11F 0.9700 . ?
C12D C13D 1.498(11) . ?
C12D H12E 0.9700 . ?
C12D H12F 0.9700 . ?
C13D C14D 1.531(11) . ?
C13D H13E 0.9700 . ?
C13D H13F 0.9700 . ?
C14D C15D 1.519(11) . ?
C14D H14E 0.9700 . ?
C14D H14F 0.9700 . ?
C15D H15E 0.9700 . ?
C15D H15F 0.9700 . ?
C17B C18B 1.509(2) . ?
C17B H17C 0.9700 . ?
C17B H17D 0.9700 . ?
C18B C23B 1.385(2) . ?
C18B C19B 1.387(2) . ?
C19B C20B 1.381(3) . ?
C19B H19B 0.9300 . ?
C20B C21B 1.388(3) . ?
C20B H20B 0.9300 . ?
C21B C22B 1.372(3) . ?
C22B C23B 1.390(3) . ?
C22B H22B 0.9300 . ?
C23B H23B 0.9300 . ?
C24B H24D 0.9600 . ?
C24B H24E 0.9600 . ?
C24B H24F 0.9600 . ?
C25B C30B 1.517(2) . ?
C25B C26B 1.522(2) . ?
C25B H25B 0.9800 . ?
C26B C27B 1.527(2) . ?
C26B H26C 0.9700 . ?
C26B H26D 0.9700 . ?
C27B C28B 1.512(3) . ?
C27B H27C 0.9700 . ?
C27B H27D 0.9700 . ?
C28B C29B 1.515(3) . ?
C28B H28C 0.9700 . ?
C28B H28D 0.9700 . ?
C29B C30B 1.529(2) . ?
C29B H29C 0.9700 . ?
C29B H29D 0.9700 . ?
C30B H30C 0.9700 . ?
C30B H30D 0.9700 . ?

loop_
_geom_hbond_atom_site_label_D
_geom_hbond_atom_site_label_H
_geom_hbond_atom_site_label_A
_geom_hbond_distance_DH
_geom_hbond_distance_HA
_geom_hbond_distance_DA
_geom_hbond_angle_DHA
_geom_hbond_site_symmetry_A
_geom_hbond_publ_flag
C2A H2AB S1A 0.97 2.55 3.0188(15) 110.0 . yes
C10A H10A S2A 0.98 2.50 3.0213(15) 113.0 . yes
C25A H25A S3A 0.98 2.47 3.0355(15) 116.1 . yes
C9B H9BC S3A 0.96 3.00 3.939(3) 167.2 2_755 yes
C10B^a H10B^a S2B 0.98 2.49 2.997(6) 111.7 . yes
C10D^b H10C^b S2B 0.98 2.35 2.972(17) 120.8 . yes
C17B H17D S3B 0.97 2.52 3.0342(15) 112.7 . yes
C25B H25B S4B 0.98 2.47 2.9727(15) 111.2 . yes

loop_
_geom_torsion_atom_site_label_1
_geom_torsion_atom_site_label_2
_geom_torsion_atom_site_label_3
_geom_torsion_atom_site_label_4
_geom_torsion
_geom_torsion_site_symmetry_1
_geom_torsion_site_symmetry_2
_geom_torsion_site_symmetry_3
_geom_torsion_site_symmetry_4
_geom_torsion_publ_flag
C2A N1A C1A S1A 4.18(18) . . . . ?
C10A N1A C1A S1A 176.81(10) . . . . ?
C2A N1A C1A S2A -173.12(10) . . . . ?
C10A N1A C1A S2A -0.49(18) . . . . ?
Zn1 S1A C1A N1A 172.33(11) . . . . ?
Zn1 S1A C1A S2A -10.23(7) . . . . ?
Zn1 S2A C1A N1A -84.12(11) 3_756 . . . ?
Zn1 S2A C1A N1A -173.79(12) . . . . ?
Zn1 S2A C1A S1A 98.43(7) 3_756 . . . ?
Zn1 S2A C1A S1A 8.76(6) . . . . ?
C1A N1A C2A C3A -98.75(16) . . . . ?
C10A N1A C2A C3A 88.32(15) . . . . ?
N1A C2A C3A C8A -122.29(16) . . . . ?
N1A C2A C3A C4A 58.98(19) . . . . ?
C8A C3A C4A C5A 0.3(3) . . . . ?
C2A C3A C4A C5A 179.05(16) . . . . ?
C3A C4A C5A C6A 0.8(3) . . . . ?
C9A O1A C6A C7A 0.4(3) . . . . ?
C9A O1A C6A C5A 179.75(19) . . . . ?
C4A C5A C6A O1A 179.33(17) . . . . ?
C4A C5A C6A C7A -1.3(3) . . . . ?
O1A C6A C7A C8A 179.96(18) . . . . ?
C5A C6A C7A C8A 0.6(3) . . . . ?
C4A C3A C8A C7A -0.9(3) . . . . ?
C2A C3A C8A C7A -179.73(15) . . . . ?
C6A C7A C8A C3A 0.5(3) . . . . ?
C1A N1A C10A C11A 140.99(14) . . . . ?
C2A N1A C10A C11A -46.08(17) . . . . ?
C1A N1A C10A C15A -94.08(16) . . . . ?
C2A N1A C10A C15A 78.85(16) . . . . ?
N1A C10A C11A C12A -175.94(14) . . . . ?
C15A C10A C11A C12A 59.5(2) . . . . ?
C10A C11A C12A C13A -58.3(2) . . . . ?
C11A C12A C13A C14A 55.8(2) . . . . ?
C12A C13A C14A C15A -54.0(2) . . . . ?
N1A C10A C15A C14A 176.53(13) . . . . ?
C11A C10A C15A C14A -57.46(19) . . . . ?
C13A C14A C15A C10A 54.5(2) . . . . ?
C17A N2A C16A S4A -3.1(2) . . . . ?
C25A N2A C16A S4A 176.29(12) . . . . ?
C17A N2A C16A S3A 176.73(11) . . . . ?
C25A N2A C16A S3A -3.8(2) . . . . ?
Zn1 S4A C16A N2A 175.29(13) . . . . ?
Zn1 S4A C16A S3A -4.57(8) . . . . ?
Zn1 S3A C16A N2A -175.08(13) . . . . ?
Zn1 S3A C16A S4A 4.78(8) . . . . ?
C16A N2A C17A C18A -90.63(17) . . . . ?
C25A N2A C17A C18A 89.92(17) . . . . ?
N2A C17A C18A C23A 19.4(2) . . . . ?
N2A C17A C18A C19A -161.18(14) . . . . ?
C23A C18A C19A C20A -1.2(3) . . . . ?
C17A C18A C19A C20A 179.41(16) . . . . ?
C18A C19A C20A C21A -1.2(3) . . . . ?
C24A O2A C21A C20A 171.63(18) . . . . ?
C24A O2A C21A C22A -8.7(3) . . . . ?
C19A C20A C21A O2A -177.86(17) . . . . ?
C19A C20A C21A C22A 2.5(3) . . . . ?
O2A C21A C22A C23A 178.99(18) . . . . ?
C20A C21A C22A C23A -1.4(3) . . . . ?
C19A C18A C23A C22A 2.3(3) . . . . ?
C17A C18A C23A C22A -178.31(17) . . . . ?
C21A C22A C23A C18A -1.0(3) . . . . ?
C16A N2A C25A C26A -99.80(18) . . . . ?
C17A N2A C25A C26A 79.64(18) . . . . ?
C16A N2A C25A C30A 134.20(16) . . . . ?
C17A N2A C25A C30A -46.4(2) . . . . ?
N2A C25A C26A C27A 176.68(16) . . . . ?
C30A C25A C26A C27A -56.3(2) . . . . ?
C25A C26A C27A C28A 55.7(3) . . . . ?
C26A C27A C28A C29A -55.8(3) . . . . ?
C27A C28A C29A C30A 56.3(3) . . . . ?
C28A C29A C30A C25A -56.1(2) . . . . ?
N2A C25A C30A C29A -178.00(16) . . . . ?
C26A C25A C30A C29A 56.4(2) . . . . ?
C2B N1B C1B S1B -3.7(2) . . . . ?
C10D N1B C1B S1B -176.7(6) . . . . ?
C10B N1B C1B S1B -179.3(2) . . . . ?
C2B N1B C1B S2B 177.24(12) . . . . ?
C10D N1B C1B S2B 4.2(6) . . . . ?
C10B N1B C1B S2B 1.6(3) . . . . ?
Zn2 S1B C1B N1B -178.81(13) . . . . ?
Zn2 S1B C1B S2B 0.32(8) . . . . ?
Zn2 S2B C1B N1B 178.80(13) . . . . ?
Zn2 S2B C1B S1B -0.34(8) . . . . ?
C1B N1B C2B C3B 88.90(19) . . . . ?
C10D N1B C2B C3B -98.0(6) . . . . ?
C10B N1B C2B C3B -95.3(3) . . . . ?
N1B C2B C3B C4B 156.95(17) . . . . ?
N1B C2B C3B C8B -26.4(2) . . . . ?
C8B C3B C4B C5B -1.0(3) . . . . ?
C2B C3B C4B C5B 175.9(2) . . . . ?
C3B C4B C5B C6B 0.4(4) . . . . ?
C4B C5B C6B O1B 179.6(2) . . . . ?
C4B C5B C6B C7B 0.1(3) . . . . ?
C9B O1B C6B C5B -9.1(4) . . . . ?
C9B O1B C6B C7B 170.4(2) . . . . ?
C5B C6B C7B C8B 0.0(3) . . . . ?
O1B C6B C7B C8B -179.56(18) . . . . ?
C6B C7B C8B C3B -0.6(3) . . . . ?
C4B C3B C8B C7B 1.1(3) . . . . ?
C2B C3B C8B C7B -175.69(18) . . . . ?
C1B N1B C10B C15B 86.6(5) . . . . ?
C2B N1B C10B C15B -89.1(5) . . . . ?
C1B N1B C10B C11B -145.2(4) . . . . ?
C2B N1B C10B C11B 39.0(5) . . . . ?
N1B C10B C11B C12B 175.5(4) . . . . ?
C15B C10B C11B C12B -56.6(7) . . . . ?
C10B C11B C12B C13B 55.2(7) . . . . ?
C11B C12B C13B C14B -55.7(8) . . . . ?
C12B C13B C14B C15B 55.6(8) . . . . ?
C13B C14B C15B C10B -55.7(7) . . . . ?
N1B C10B C15B C14B -173.1(4) . . . . ?
C11B C10B C15B C14B 57.5(7) . . . . ?
C1B N1B C10D C11D -117.9(11) . . . . ?
C2B N1B C10D C11D 69.0(13) . . . . ?
C1B N1B C10D C15D 116.3(12) . . . . ?
C2B N1B C10D C15D -56.9(14) . . . . ?
N1B C10D C11D C12D 172.5(10) . . . . ?
C15D C10D C11D C12D -59.4(17) . . . . ?
C10D C11D C12D C13D 57.0(14) . . . . ?
C11D C12D C13D C14D -53.5(14) . . . . ?
C12D C13D C14D C15D 53.9(14) . . . . ?
C13D C14D C15D C10D -53.7(14) . . . . ?
N1B C10D C15D C14D -178.1(10) . . . . ?
C11D C10D C15D C14D 56.4(17) . . . . ?
C17B N2B C16B S4B 176.59(11) . . . . ?
C25B N2B C16B S4B -1.57(18) . . . . ?
C17B N2B C16B S3B -0.49(19) . . . . ?
C25B N2B C16B S3B -178.65(10) . . . . ?
Zn2 S4B C16B N2B 168.26(11) . . . . ?
Zn2 S4B C16B S3B -14.52(8) . . . . ?
Zn2 S3B C16B N2B -81.28(12) 3_665 . . . ?
Zn2 S3B C16B N2B -170.76(12) . . . . ?
Zn2 S3B C16B S4B 101.52(8) 3_665 . . . ?
Zn2 S3B C16B S4B 12.05(7) . . . . ?
C16B N2B C17B C18B -100.64(15) . . . . ?
C25B N2B C17B C18B 77.56(16) . . . . ?
N2B C17B C18B C23B -127.27(15) . . . . ?
N2B C17B C18B C19B 55.87(19) . . . . ?
C23B C18B C19B C20B -0.7(3) . . . . ?
C17B C18B C19B C20B 176.28(16) . . . . ?
C18B C19B C20B C21B -0.1(3) . . . . ?
C24B O2B C21B C22B 2.7(3) . . . . ?
C24B O2B C21B C20B -176.39(19) . . . . ?
C19B C20B C21B C22B 0.4(3) . . . . ?
C19B C20B C21B O2B 179.56(17) . . . . ?
O2B C21B C22B C23B -178.98(18) . . . . ?
C20B C21B C22B C23B 0.1(3) . . . . ?
C19B C18B C23B C22B 1.2(3) . . . . ?
C17B C18B C23B C22B -175.81(16) . . . . ?
C21B C22B C23B C18B -0.9(3) . . . . ?
C16B N2B C25B C30B 89.48(16) . . . . ?
C17B N2B C25B C30B -88.75(16) . . . . ?
C16B N2B C25B C26B -143.58(14) . . . . ?
C17B N2B C25B C26B 38.19(18) . . . . ?
N2B C25B C26B C27B 173.78(13) . . . . ?
C30B C25B C26B C27B -59.28(19) . . . . ?
C25B C26B C27B C28B 57.2(2) . . . . ?
C26B C27B C28B C29B -55.7(2) . . . . ?
C27B C28B C29B C30B 54.4(2) . . . . ?
N2B C25B C30B C29B -173.08(14) . . . . ?
C26B C25B C30B C29B 58.86(19) . . . . ?
C28B C29B C30B C25B -55.5(2) . . . . ?
